data_4027426
loop_
_publ_author_name
'Navamoney Arulsamy'
'D. Scott Bohle'
'Carla L. Holman'
'Inna Perepichka'

_publ_section_title
;
 E versus Z Diazeniumdiolation of Acetoacetate-Derived Carbanions
;
_journal_name_full 'Journal of Organic Chemistry'
_journal_page_first 7313
_journal_page_last 7318
_journal_paper_doi 10.1021/jo301025k
_journal_volume 77
_journal_year 2012
_chemical_formula_moiety 'C2 H4 K2 N2 O5'
_chemical_formula_sum 'C2 H4 K2 N2 O5'
_chemical_formula_weight 214.27
_chemical_name_systematic
; 
 ? 
;
_space_group_IT_number 14
_symmetry_cell_setting monoclinic
_symmetry_space_group_name_Hall '-P 2ybc'
_symmetry_space_group_name_H-M 'P 1 21/c 1'
_atom_sites_solution_hydrogens geom
_atom_sites_solution_primary direct
_atom_sites_solution_secondary difmap
_audit_creation_method SHELXL-97
_cell_angle_alpha 90.00
_cell_angle_beta 110.789(1)
_cell_angle_gamma 90.00
_cell_formula_units_Z 4
_cell_length_a 7.9600(5)
_cell_length_b 13.3679(8)
_cell_length_c 7.1314(5)
_cell_measurement_reflns_used 8021
_cell_measurement_temperature 150(2)
_cell_measurement_theta_max 35.12
_cell_measurement_theta_min 2.74
_cell_volume 709.44(8)
_computing_cell_refinement 'Bruker SAINT'
_computing_data_collection 'Bruker APEX2'
_computing_data_reduction 'Bruker SAINT'
_computing_molecular_graphics 'Bruker SHELXTL'
_computing_publication_material 'Bruker SHELXTL'
_computing_structure_refinement 'SHELXL-97 (Sheldrick, 2008)'
_computing_structure_solution 'SHELXS-97 (Sheldrick, 2008)'
_diffrn_ambient_temperature 150(2)
_diffrn_measured_fraction_theta_full 0.991
_diffrn_measured_fraction_theta_max 0.991
_diffrn_measurement_device_type 'Bruker APEX-II CCD'
_diffrn_measurement_method '\f and \w scans'
_diffrn_radiation_monochromator graphite
_diffrn_radiation_source 'fine-focus sealed tube'
_diffrn_radiation_type MoK\a
_diffrn_radiation_wavelength 0.71073
_diffrn_reflns_av_R_equivalents 0.0120
_diffrn_reflns_av_sigmaI/netI 0.0121
_diffrn_reflns_limit_h_max 12
_diffrn_reflns_limit_h_min -12
_diffrn_reflns_limit_k_max 20
_diffrn_reflns_limit_k_min -17
_diffrn_reflns_limit_l_max 10
_diffrn_reflns_limit_l_min -11
_diffrn_reflns_number 9115
_diffrn_reflns_theta_full 33.72
_diffrn_reflns_theta_max 33.72
_diffrn_reflns_theta_min 2.74
_exptl_absorpt_coefficient_mu 1.312
_exptl_absorpt_correction_T_max 0.7962
_exptl_absorpt_correction_T_min 0.6581
_exptl_absorpt_correction_type multi-scan
_exptl_absorpt_process_details 'SADABS Bruker AXS Inc., (Bruker, 2008)'
_exptl_crystal_colour colourless
_exptl_crystal_density_diffrn 2.006
_exptl_crystal_description rectangular
_exptl_crystal_F_000 432
_exptl_crystal_size_max 0.35
_exptl_crystal_size_mid 0.24
_exptl_crystal_size_min 0.18
_refine_diff_density_max 0.406
_refine_diff_density_min -0.226
_refine_diff_density_rms 0.047
_refine_ls_extinction_method none
_refine_ls_goodness_of_fit_ref 1.052
_refine_ls_hydrogen_treatment refall
_refine_ls_matrix_type full
_refine_ls_number_parameters 116
_refine_ls_number_reflns 2815
_refine_ls_number_restraints 0
_refine_ls_restrained_S_all 1.052
_refine_ls_R_factor_all 0.0182
_refine_ls_R_factor_gt 0.0169
_refine_ls_shift/su_max 0.001
_refine_ls_shift/su_mean 0.000
_refine_ls_structure_factor_coef Fsqd
_refine_ls_weighting_details 'calc w=1/[\s^2^(Fo^2^)+(0.0235P)^2^+0.1069P] where P=(Fo^2^+2Fc^2^)/3'
_refine_ls_weighting_scheme calc
_refine_ls_wR_factor_gt 0.0432
_refine_ls_wR_factor_ref 0.0438
_reflns_number_gt 2660
_reflns_number_total 2815
_reflns_threshold_expression >2sigma(I)
_cod_data_source_file jo301025k_si_002.cif
_cod_data_source_block na35
_cod_database_code 4027426

loop_
_symmetry_equiv_pos_as_xyz
'x, y, z'
'-x, y+1/2, -z+1/2'
'-x, -y, -z'
'x, -y-1/2, z-1/2'

loop_
_atom_site_label
_atom_site_type_symbol
_atom_site_fract_x
_atom_site_fract_y
_atom_site_fract_z
_atom_site_U_iso_or_equiv
_atom_site_adp_type
_atom_site_occupancy
_atom_site_symmetry_multiplicity
_atom_site_calc_flag
K1 K 0.316166(19) 0.237976(10) 0.78586(2) 0.01514(4) Uani 1 1 d
K2 K 0.618343(19) 0.027827(10) 0.82027(2) 0.01526(4) Uani 1 1 d
C1 C 0.84537(9) 0.37629(5) 0.85874(11) 0.01515(11) Uani 1 1 d
H1A H 0.9344(14) 0.3736(8) 0.7986(16) 0.020(3) Uiso 1 1 d
H1B H 0.8956(15) 0.3538(9) 0.9939(17) 0.022(3) Uiso 1 1 d
N1 N 0.79104(7) 0.48018(4) 0.86254(8) 0.01229(9) Uani 1 1 d
O1 O 0.76037(7) 0.53576(4) 0.70308(7) 0.01556(9) Uani 1 1 d
N2 N 0.75867(8) 0.50796(4) 1.01971(9) 0.01465(10) Uani 1 1 d
O2 O 0.69149(7) 0.59679(4) 1.00760(8) 0.01788(9) Uani 1 1 d
C2 C 0.68596(8) 0.30848(5) 0.74734(10) 0.01313(10) Uani 1 1 d
O3 O 0.71565(7) 0.21642(4) 0.77199(9) 0.02164(11) Uani 1 1 d
O4 O 0.54001(6) 0.34806(4) 0.64320(8) 0.01673(9) Uani 1 1 d
O1W O 0.06333(8) 0.15943(5) 0.96872(9) 0.02461(11) Uani 1 1 d
H1C H 0.080(2) 0.1149(11) 0.906(2) 0.041(4) Uiso 1 1 d
H1D H -0.040(2) 0.1739(11) 0.914(2) 0.039(3) Uiso 1 1 d

loop_
_atom_site_aniso_label
_atom_site_aniso_U_11
_atom_site_aniso_U_22
_atom_site_aniso_U_33
_atom_site_aniso_U_23
_atom_site_aniso_U_13
_atom_site_aniso_U_12
K1 0.02023(7) 0.01056(6) 0.01492(6) -0.00035(4) 0.00660(5) -0.00031(4)
K2 0.01839(7) 0.01273(6) 0.01458(6) 0.00080(4) 0.00573(5) -0.00143(4)
C1 0.0132(2) 0.0092(2) 0.0201(3) -0.0010(2) 0.0023(2) 0.00068(19)
N1 0.0129(2) 0.0088(2) 0.0137(2) 0.00007(17) 0.00298(18) -0.00036(16)
O1 0.0205(2) 0.0126(2) 0.0137(2) 0.00230(16) 0.00624(18) -0.00028(16)
N2 0.0169(2) 0.0123(2) 0.0140(2) -0.00110(18) 0.00450(19) -0.00123(18)
O2 0.0222(2) 0.0122(2) 0.0194(2) -0.00308(17) 0.00763(19) 0.00198(17)
C2 0.0136(2) 0.0103(2) 0.0158(2) -0.0011(2) 0.0056(2) -0.00102(18)
O3 0.0203(2) 0.0092(2) 0.0317(3) -0.0002(2) 0.0048(2) -0.00035(17)
O4 0.01298(19) 0.0142(2) 0.0199(2) -0.00104(17) 0.00206(17) 0.00015(15)
O1W 0.0194(2) 0.0257(3) 0.0257(3) -0.0080(2) 0.0043(2) 0.0037(2)

loop_
_atom_type_symbol
_atom_type_description
_atom_type_scat_dispersion_real
_atom_type_scat_dispersion_imag
_atom_type_scat_source
C C 0.0033 0.0016 'International Tables Vol C Tables 4.2.6.8 and 6.1.1.4'
H H 0.0000 0.0000 'International Tables Vol C Tables 4.2.6.8 and 6.1.1.4'
N N 0.0061 0.0033 'International Tables Vol C Tables 4.2.6.8 and 6.1.1.4'
O O 0.0106 0.0060 'International Tables Vol C Tables 4.2.6.8 and 6.1.1.4'
K K 0.2009 0.2494 'International Tables Vol C Tables 4.2.6.8 and 6.1.1.4'

loop_
_geom_angle_atom_site_label_1
_geom_angle_atom_site_label_2
_geom_angle_atom_site_label_3
_geom_angle
_geom_angle_site_symmetry_1
_geom_angle_site_symmetry_3
O2 K1 O4 84.640(16) 3_667 .
O2 K1 O1 137.883(17) 3_667 2_646
O4 K1 O1 134.743(15) . 2_646
O2 K1 O4 88.241(17) 3_667 4_566
O4 K1 O4 105.629(18) . 4_566
O1 K1 O4 69.394(15) 2_646 4_566
O2 K1 O1W 83.656(19) 3_667 4_565
O4 K1 O1W 79.300(17) . 4_565
O1 K1 O1W 113.461(18) 2_646 4_565
O4 K1 O1W 170.114(18) 4_566 4_565
O2 K1 O2 166.218(18) 3_667 2_646
O4 K1 O2 85.975(16) . 2_646
O1 K1 O2 54.485(15) 2_646 2_646
O4 K1 O2 104.022(16) 4_566 2_646
O1W K1 O2 84.701(18) 4_565 2_646
O2 K1 O1W 84.137(17) 3_667 .
O4 K1 O1W 168.535(17) . .
O1 K1 O1W 56.680(16) 2_646 .
O4 K1 O1W 76.360(17) 4_566 .
O1W K1 O1W 97.12(2) 4_565 .
O2 K1 O1W 104.639(17) 2_646 .
O2 K1 C2 90.317(17) 3_667 .
O4 K1 C2 22.846(15) . .
O1 K1 C2 120.504(16) 2_646 .
O4 K1 C2 83.731(17) 4_566 .
O1W K1 C2 101.915(18) 4_565 .
O2 K1 C2 84.892(16) 2_646 .
O1W K1 C2 159.458(18) . .
O2 K1 O3 107.852(16) 3_667 .
O4 K1 O3 42.850(14) . .
O1 K1 O3 98.180(15) 2_646 .
O4 K1 O3 70.991(15) 4_566 .
O1W K1 O3 116.935(18) 4_565 .
O2 K1 O3 71.199(15) 2_646 .
O1W K1 O3 144.572(17) . .
C2 K1 O3 22.502(14) . .
O2 K1 K1 50.776(12) 3_667 4_566
O4 K1 K1 123.084(12) . 4_566
O1 K1 K1 88.945(11) 2_646 4_566
O4 K1 K1 49.640(11) 4_566 4_566
O1W K1 K1 120.478(15) 4_565 4_566
O2 K1 K1 142.793(12) 2_646 4_566
O1W K1 K1 49.537(12) . 4_566
C2 K1 K1 112.640(12) . 4_566
O3 K1 K1 112.745(11) . 4_566
O2 K1 K1 118.924(14) 3_667 4_565
O4 K1 K1 50.109(11) . 4_565
O1 K1 K1 101.136(11) 2_646 4_565
O4 K1 K1 136.195(12) 4_566 4_565
O1W K1 K1 53.465(14) 4_565 4_565
O2 K1 K1 47.505(11) 2_646 4_565
O1W K1 K1 135.464(13) . 4_565
C2 K1 K1 64.029(12) . 4_565
O3 K1 K1 68.248(11) . 4_565
K1 K1 K1 169.697(9) 4_566 4_565
O2 K1 K2 138.070(13) 3_667 .
O4 K1 K2 86.507(12) . .
O1 K1 K2 52.775(11) 2_646 .
O4 K1 K2 55.159(11) 4_566 .
O1W K1 K2 134.434(15) 4_565 .
O2 K1 K2 51.022(12) 2_646 .
O1W K1 K2 103.466(13) . .
C2 K1 K2 68.124(12) . .
O3 K1 K2 45.628(10) . .
K1 K1 K2 103.600(5) 4_566 .
K1 K1 K2 84.440(4) 4_565 .
O2 K1 H1C 99.5(3) 3_667 .
O4 K1 H1C 175.5(3) . .
O1 K1 H1C 41.8(3) 2_646 .
O4 K1 H1C 76.3(3) 4_566 .
O1W K1 H1C 99.4(3) 4_565 .
O2 K1 H1C 89.6(3) 2_646 .
O1W K1 H1C 15.4(3) . .
C2 K1 H1C 157.3(3) . .
O3 K1 H1C 136.0(3) . .
K1 K1 H1C 61.3(3) 4_566 .
K1 K1 H1C 125.7(3) 4_565 .
K2 K1 H1C 91.4(3) . .
O1 K2 O3 112.845(18) 4_566 .
O1 K2 O4 70.864(16) 4_566 2_646
O3 K2 O4 170.089(17) . 2_646
O1 K2 N2 125.894(17) 4_566 4_565
O3 K2 N2 81.403(18) . 4_565
O4 K2 N2 104.090(17) 2_646 4_565
O1 K2 O2 148.567(16) 4_566 2_646
O3 K2 O2 78.412(16) . 2_646
O4 K2 O2 93.835(15) 2_646 2_646
N2 K2 O2 83.808(17) 4_565 2_646
O1 K2 O1 96.946(15) 4_566 2_646
O3 K2 O1 106.994(16) . 2_646
O4 K2 O1 63.131(14) 2_646 2_646
N2 K2 O1 129.837(16) 4_565 2_646
O2 K2 O1 51.830(15) 2_646 2_646
O1 K2 O2 117.082(16) 4_566 4_565
O3 K2 O2 106.495(17) . 4_565
O4 K2 O2 78.637(15) 2_646 4_565
N2 K2 O2 25.460(15) 4_565 4_565
O2 K2 O2 84.871(16) 2_646 4_565
O1 K2 O2 116.113(15) 2_646 4_565
O1 K2 O4 62.318(15) 4_566 4_566
O3 K2 O4 74.630(17) . 4_566
O4 K2 O4 100.237(14) 2_646 4_566
N2 K2 O4 155.664(16) 4_565 4_566
O2 K2 O4 95.299(15) 2_646 4_566
O1 K2 O4 63.260(13) 2_646 4_566
O2 K2 O4 178.872(14) 4_565 4_566
O1 K2 N1 111.086(16) 4_566 2_646
O3 K2 N1 116.299(16) . 2_646
O4 K2 N1 54.443(14) 2_646 2_646
N2 K2 N1 106.751(17) 4_565 2_646
O2 K2 N1 42.198(14) 2_646 2_646
O1 K2 N1 24.664(14) 2_646 2_646
O2 K2 N1 91.467(15) 4_565 2_646
O4 K2 N1 87.919(14) 4_566 2_646
O1 K2 N2 134.453(16) 4_566 2_646
O3 K2 N2 102.739(17) . 2_646
O4 K2 N2 69.863(15) 2_646 2_646
N2 K2 N2 85.725(18) 4_565 2_646
O2 K2 N2 24.391(14) 2_646 2_646
O1 K2 N2 44.131(15) 2_646 2_646
O2 K2 N2 76.280(16) 4_565 2_646
O4 K2 N2 103.437(15) 4_566 2_646
N1 K2 N2 23.854(14) 2_646 2_646
O1 K2 K1 109.904(12) 4_566 .
O3 K2 K1 58.922(13) . .
O4 K2 K1 111.303(12) 2_646 .
N2 K2 K1 120.984(13) 4_565 .
O2 K2 K1 49.112(11) 2_646 .
O1 K2 K1 48.331(10) 2_646 .
O2 K2 K1 132.402(11) 4_565 .
O4 K2 K1 48.035(10) 4_566 .
N1 K2 K1 64.070(11) 2_646 .
N2 K2 K1 65.497(12) 2_646 .
O1 K2 K2 51.518(12) 4_566 3_657
O3 K2 K2 120.603(14) . 3_657
O4 K2 K2 53.726(11) 2_646 3_657
N2 K2 K2 157.808(14) 4_565 3_657
O2 K2 K2 97.179(13) 2_646 3_657
O1 K2 K2 45.428(10) 2_646 3_657
O2 K2 K2 132.363(12) 4_565 3_657
O4 K2 K2 46.511(10) 4_566 3_657
N1 K2 K2 62.712(12) 2_646 3_657
N2 K2 K2 86.363(13) 2_646 3_657
K1 K2 K2 73.742(6) . 3_657
N1 C1 C2 112.13(5) . .
N1 C1 H1A 108.5(7) . .
C2 C1 H1A 110.9(7) . .
N1 C1 H1B 107.6(7) . .
C2 C1 H1B 108.1(7) . .
H1A C1 H1B 109.4(9) . .
N2 N1 O1 123.98(5) . .
N2 N1 C1 116.25(5) . .
O1 N1 C1 119.38(5) . .
N2 N1 K2 78.64(4) . 2_656
O1 N1 K2 71.04(3) . 2_656
C1 N1 K2 117.39(4) . 2_656
N1 O1 K2 125.72(4) . 4_565
N1 O1 K1 120.24(4) . 2_656
K2 O1 K1 108.559(17) 4_565 2_656
N1 O1 K2 84.30(3) . 2_656
K2 O1 K2 83.052(15) 4_565 2_656
K1 O1 K2 78.894(14) 2_656 2_656
N1 N2 O2 114.31(5) . .
N1 N2 K2 151.22(4) . 4_566
O2 N2 K2 86.55(4) . 4_566
N1 N2 K2 77.51(4) . 2_656
O2 N2 K2 67.05(3) . 2_656
K2 N2 K2 94.275(18) 4_566 2_656
N2 O2 K1 144.47(4) . 3_667
N2 O2 K1 124.57(4) . 2_656
K1 O2 K1 81.719(15) 3_667 2_656
N2 O2 K2 88.56(4) . 2_656
K1 O2 K2 122.151(19) 3_667 2_656
K1 O2 K2 79.866(15) 2_656 2_656
N2 O2 K2 67.99(3) . 4_566
K1 O2 K2 90.050(16) 3_667 4_566
K1 O2 K2 165.93(2) 2_656 4_566
K2 O2 K2 95.129(16) 2_656 4_566
O4 C2 O3 125.93(6) . .
O4 C2 C1 118.74(6) . .
O3 C2 C1 115.33(6) . .
O4 C2 K1 59.10(3) . .
O3 C2 K1 80.32(4) . .
C1 C2 K1 138.49(4) . .
C2 O3 K2 152.59(5) . .
C2 O3 K1 77.18(4) . .
K2 O3 K1 75.450(14) . .
C2 O4 K1 98.06(4) . .
C2 O4 K2 131.94(4) . 2_656
K1 O4 K2 93.034(16) . 2_656
C2 O4 K1 121.69(4) . 4_565
K1 O4 K1 80.252(14) . 4_565
K2 O4 K1 106.233(17) 2_656 4_565
C2 O4 K2 106.25(4) . 4_565
K1 O4 K2 152.845(19) . 4_565
K2 O4 K2 79.763(14) 2_656 4_565
K1 O4 K2 76.807(14) 4_565 4_565
K1 O1W K1 76.997(17) 4_566 .
K1 O1W H1C 127.9(11) 4_566 .
K1 O1W H1C 74.7(10) . .
K1 O1W H1D 126.7(10) 4_566 .
K1 O1W H1D 116.3(10) . .
H1C O1W H1D 105.0(15) . .

loop_
_geom_bond_atom_site_label_1
_geom_bond_atom_site_label_2
_geom_bond_distance
_geom_bond_site_symmetry_2
K1 O2 2.6676(5) 3_667
K1 O4 2.7680(5) .
K1 O1 2.7782(5) 2_646
K1 O4 2.7872(5) 4_566
K1 O1W 2.7956(6) 4_565
K1 O2 2.8027(6) 2_646
K1 O1W 2.9524(7) .
K1 C2 3.1941(6) .
K1 O3 3.2292(6) .
K1 K1 3.5802(3) 4_566
K1 K1 3.5802(3) 4_565
K1 K2 3.6495(3) .
K1 H1C 2.847(14) .
K2 O1 2.6950(6) 4_566
K2 O3 2.6951(6) .
K2 O4 2.7686(5) 2_646
K2 N2 2.7875(6) 4_565
K2 O2 2.8820(6) 2_646
K2 O1 2.9614(6) 2_646
K2 O2 3.0013(6) 4_565
K2 O4 3.0765(6) 4_566
K2 N1 3.1159(6) 2_646
K2 N2 3.1289(6) 2_646
K2 K2 3.7553(3) 3_657
C1 N1 1.4577(8) .
C1 C2 1.5321(9) .
C1 H1A 0.950(10) .
C1 H1B 0.952(12) .
N1 N2 1.2906(8) .
N1 O1 1.3068(7) .
N1 K2 3.1158(6) 2_656
O1 K2 2.6949(6) 4_565
O1 K1 2.7782(5) 2_656
O1 K2 2.9614(6) 2_656
N2 O2 1.2925(7) .
N2 K2 2.7875(6) 4_566
N2 K2 3.1289(6) 2_656
O2 K1 2.6676(5) 3_667
O2 K1 2.8027(6) 2_656
O2 K2 2.8820(6) 2_656
O2 K2 3.0013(6) 4_566
C2 O4 1.2525(8) .
C2 O3 1.2537(8) .
O4 K2 2.7685(5) 2_656
O4 K1 2.7872(5) 4_565
O4 K2 3.0764(6) 4_565
O1W K1 2.7956(6) 4_566
O1W H1C 0.785(15) .
O1W H1D 0.801(15) .

loop_
_geom_hbond_atom_site_label_D
_geom_hbond_atom_site_label_H
_geom_hbond_atom_site_label_A
_geom_hbond_distance_DH
_geom_hbond_distance_HA
_geom_hbond_distance_DA
_geom_hbond_angle_DHA
_geom_hbond_site_symmetry_A
O1W H1C O1 0.785(15) 2.008(15) 2.7247(8) 151.6(15) 2_646
O1W H1D O3 0.801(15) 1.930(15) 2.7298(8) 175.9(15) 1_455

loop_
_geom_torsion_atom_site_label_1
_geom_torsion_atom_site_label_2
_geom_torsion_atom_site_label_3
_geom_torsion_atom_site_label_4
_geom_torsion
O1 N1 N2 O2 0.22(9)
C1 C2 O3 O4 179.36(11)
